data_7058641
loop_
_publ_author_name
'Padmavathy, Krishnaraj'
'Krishnan, Kannan Gokula'
'Kumar, Chandran Udhaya'
'Sathiyaraj, Ethiraj'
'Sivaramakarthikeyan, Ramar'
'Lim, Wei-Meng'
'Mai, Chun-Wai'
'Ramalingan, Chennan'

_publ_section_title
;
 Novel acrylamide/acrylonitrile-tethered carbazoles: synthesis,
 structural, biological, and density functional theory studies
;
_journal_issue 34
_journal_name_full 'New Journal of Chemistry'
_journal_page_first 13418
_journal_paper_doi 10.1039/C9NJ02170A
_journal_volume 43
_journal_year 2019
_chemical_formula_moiety 'C27 H26 N2 O2 S'
_chemical_formula_sum 'C27 H26 N2 O2 S'
_chemical_formula_weight 442.59
_space_group_crystal_system monoclinic
_space_group_IT_number 14
_space_group_name_Hall '-P 2ybc'
_space_group_name_H-M_alt 'P 1 21/c 1'
_symmetry_Int_Tables_number 14
_symmetry_space_group_name_Hall '-P 2ybc'
_symmetry_space_group_name_H-M 'P 1 21/c 1'
_audit_creation_date 2019-05-20
_audit_creation_method
;
Olex2 1.2
(compiled 2015.09.30 svn.r3233 for OlexSys, GUI svn.r5103)
;
_audit_update_record
;
2019-05-22 deposited with the CCDC.    2019-07-23 downloaded from the CCDC.
;
_cell_angle_alpha 90
_cell_angle_beta 98.666(3)
_cell_angle_gamma 90
_cell_formula_units_Z 4
_cell_length_a 7.5621(5)
_cell_length_b 19.4912(15)
_cell_length_c 16.1178(12)
_cell_measurement_reflns_used 39121
_cell_measurement_temperature 298
_cell_measurement_theta_max 25.00
_cell_measurement_theta_min 2.09
_cell_volume 2348.6(3)
_computing_molecular_graphics 'Olex2 (Dolomanov et al., 2009)'
_computing_publication_material 'Olex2 (Dolomanov et al., 2009)'
_computing_structure_refinement 'olex2.refine (Bourhis et al., 2015)'
_computing_structure_solution 'SIR2004 (Burla et al., 2007)'
_diffrn_ambient_temperature 298
_diffrn_detector 'CCD area detector'
_diffrn_detector_area_resol_mean 7.9
_diffrn_detector_type 'Bruker SMART CCD 1K area detector'
_diffrn_measured_fraction_theta_full 0.9998
_diffrn_measured_fraction_theta_max 0.9998
_diffrn_measurement_device 'three-circle diffractometer'
_diffrn_measurement_device_type 'Bruker SMART CCD 1K'
_diffrn_measurement_method '\w scans'
_diffrn_radiation_monochromator graphite
_diffrn_radiation_probe x-ray
_diffrn_radiation_type 'Mo K\a'
_diffrn_radiation_wavelength 0.71073
_diffrn_reflns_av_R_equivalents 0.0983
_diffrn_reflns_av_unetI/netI 0.0645
_diffrn_reflns_limit_h_max 9
_diffrn_reflns_limit_h_min -8
_diffrn_reflns_limit_k_max 23
_diffrn_reflns_limit_k_min -23
_diffrn_reflns_limit_l_max 19
_diffrn_reflns_limit_l_min -19
_diffrn_reflns_number 39128
_diffrn_reflns_theta_full 24.9984
_diffrn_source 'sealed X-ray tube'
_diffrn_source_target Mo
_exptl_absorpt_coefficient_mu 0.164
_exptl_crystal_colour 'dull whiteish white'
_exptl_crystal_colour_lustre dull
_exptl_crystal_colour_modifier whiteish
_exptl_crystal_colour_primary white
_exptl_crystal_density_diffrn 1.2516
_exptl_crystal_description plate
_exptl_crystal_F_000 936.8765
_exptl_crystal_size_max 1.0
_exptl_crystal_size_mid 0.8
_exptl_crystal_size_min 0.6
_refine_diff_density_max 0.4886
_refine_diff_density_min -0.4516
_refine_diff_density_rms 0.0950
_refine_ls_d_res_high 0.8409
_refine_ls_d_res_low 9.7456
_refine_ls_goodness_of_fit_ref 1.1596
_refine_ls_hydrogen_treatment constr
_refine_ls_matrix_type full
_refine_ls_number_constraints 45
_refine_ls_number_parameters 289
_refine_ls_number_reflns 4129
_refine_ls_number_restraints 0
_refine_ls_restrained_S_all 1.1596
_refine_ls_R_factor_all 0.1460
_refine_ls_R_factor_gt 0.0567
_refine_ls_shift/su_max 0.0113
_refine_ls_shift/su_mean 0.0011
_refine_ls_structure_factor_coef Fsqd
_refine_ls_weighting_details 'w=1/[\s^2^(Fo^2^)+(0.0856P)^2^+0.3208P] where P=(Fo^2^+2Fc^2^)/3'
_refine_ls_weighting_scheme calc
_refine_ls_wR_factor_gt 0.1373
_refine_ls_wR_factor_ref 0.2044
_reflns_Friedel_coverage 0.0
_reflns_limit_h_max 8
_reflns_limit_h_min -8
_reflns_limit_k_max 23
_reflns_limit_k_min 0
_reflns_limit_l_max 19
_reflns_limit_l_min 0
_reflns_number_gt 2066
_reflns_threshold_expression I>=2u(I)
_cod_data_source_file c9nj02170a2.cif
_cod_data_source_block gk16
_cod_depositor_comments 'Adding full bibliography for 7058641.cif.'
_cod_database_code 7058641
_olex2_refinement_description
;
1. Fixed Uiso
 At 1.2 times of:
  All C(H) groups, All C(H,H) groups
 At 1.5 times of:
  All C(H,H,H) groups
2.a Secondary CH2 refined with riding coordinates:
 C22(H22a,H22b), C24(H24a,H24b), C23(H23a,H23b), C25(H25a,H25b), C26(H26a,H26b)
2.b Aromatic/amide H refined with riding coordinates:
 C6(H6), C4(H4), C8(H8), C13(H13), C17(H17), C5(H5), C1(H1), C2(H2), C18(H18),
 C7(H7), C19(H19), C20(H20), C21(H21)
2.c Idealised Me refined as rotating group:
 C27(H27a,H27b,H27c)
;
_olex2_submission_special_instructions 'No special instructions were received'

loop_
_space_group_symop_id
_space_group_symop_operation_xyz
1 x,y,z
2 -x,y+1/2,-z+1/2
3 -x,-y,-z
4 x,-y-1/2,z-1/2

loop_
_atom_site_label
_atom_site_type_symbol
_atom_site_fract_x
_atom_site_fract_y
_atom_site_fract_z
_atom_site_U_iso_or_equiv
_atom_site_adp_type
_atom_site_occupancy
_atom_site_refinement_flags_posn
S1 S 0.07811(13) -0.29166(6) 0.38995(7) 0.0640(4) Uani 1.000000 .
N1 N 0.3770(4) 0.08555(17) 0.59608(19) 0.0556(8) Uani 1.000000 .
O2 O -0.0036(4) -0.34483(15) 0.43252(19) 0.0806(9) Uani 1.000000 .
C15 C 0.2359(6) -0.2555(2) 0.5428(3) 0.0659(12) Uani 1.000000 .
O1 O -0.0208(3) -0.25771(15) 0.31915(17) 0.0773(9) Uani 1.000000 .
C12 C 0.2278(5) 0.0946(2) 0.4631(2) 0.0510(10) Uani 1.000000 .
C6 C 0.1746(6) 0.2005(3) 0.3891(3) 0.0725(12) Uani 1.000000 .
H6 H 0.1293(6) 0.2245(3) 0.3407(3) 0.0870(15) Uiso 1.000000 R
N2 N 0.2957(6) -0.2812(2) 0.6043(3) 0.0914(13) Uani 1.000000 .
C3 C 0.2106(5) -0.1002(2) 0.4872(2) 0.0501(10) Uani 1.000000 .
C4 C 0.1784(4) -0.0372(2) 0.4469(2) 0.0532(10) Uani 1.000000 .
H4 H 0.1166(4) -0.0358(2) 0.3925(2) 0.0638(12) Uiso 1.000000 R
C8 C 0.3318(5) 0.2027(2) 0.5300(3) 0.0628(11) Uani 1.000000 .
H8 H 0.3897(5) 0.2267(2) 0.5761(3) 0.0753(13) Uiso 1.000000 R
C13 C 0.1481(5) -0.1613(2) 0.4422(2) 0.0553(10) Uani 1.000000 .
H13 H 0.0891(5) -0.1531(2) 0.3882(2) 0.0664(12) Uiso 1.000000 R
C17 C 0.3377(6) -0.2985(2) 0.2909(3) 0.0693(12) Uani 1.000000 .
H17 H 0.2721(6) -0.2655(2) 0.2577(3) 0.0832(14) Uiso 1.000000 R
C5 C 0.1556(5) 0.1300(2) 0.3911(2) 0.0623(11) Uani 1.000000 .
H5 H 0.0954(5) 0.1066(2) 0.3449(2) 0.0748(13) Uiso 1.000000 R
C1 C 0.3652(5) -0.0420(2) 0.6098(3) 0.0610(11) Uani 1.000000 .
H1 H 0.4280(5) -0.0435(2) 0.6640(3) 0.0732(13) Uiso 1.000000 R
C2 C 0.3054(5) -0.1009(2) 0.5695(3) 0.0612(11) Uani 1.000000 .
H2 H 0.3276(5) -0.1426(2) 0.5970(3) 0.0734(13) Uiso 1.000000 R
C11 C 0.3146(4) 0.1314(2) 0.5315(2) 0.0531(10) Uani 1.000000 .
C14 C 0.1590(5) -0.2280(2) 0.4634(2) 0.0544(10) Uani 1.000000 .
C9 C 0.3311(4) 0.0202(2) 0.5689(2) 0.0519(10) Uani 1.000000 .
C18 C 0.4977(7) -0.3217(3) 0.2708(3) 0.0850(15) Uani 1.000000 .
H18 H 0.5396(7) -0.3051(3) 0.2233(3) 0.1020(18) Uiso 1.000000 R
C10 C 0.2366(4) 0.0233(2) 0.4866(2) 0.0488(9) Uani 1.000000 .
C7 C 0.2600(6) 0.2357(2) 0.4580(3) 0.0737(12) Uani 1.000000 .
H7 H 0.2688(6) 0.2832(2) 0.4554(3) 0.0885(15) Uiso 1.000000 R
C16 C 0.2752(5) -0.3242(2) 0.3602(3) 0.0595(11) Uani 1.000000 .
C22 C 0.4770(5) 0.1049(2) 0.6764(3) 0.0671(12) Uani 1.000000 .
H22a H 0.5493(5) 0.0662(2) 0.6991(3) 0.0805(14) Uiso 1.000000 R
H22b H 0.5575(5) 0.1421(2) 0.6680(3) 0.0805(14) Uiso 1.000000 R
C24 C 0.2416(8) 0.0721(3) 0.7648(3) 0.1088(18) Uani 1.000000 .
H24a H 0.1665(8) 0.0556(3) 0.7147(3) 0.131(2) Uiso 1.000000 R
H24b H 0.3167(8) 0.0342(3) 0.7875(3) 0.131(2) Uiso 1.000000 R
C19 C 0.5947(7) -0.3689(3) 0.3205(4) 0.0960(18) Uani 1.000000 .
H19 H 0.7041(7) -0.3837(3) 0.3074(4) 0.115(2) Uiso 1.000000 R
C20 C 0.5323(7) -0.3953(3) 0.3903(4) 0.0985(16) Uani 1.000000 .
H20 H 0.5985(7) -0.4282(3) 0.4233(4) 0.118(2) Uiso 1.000000 R
C21 C 0.3708(6) -0.3724(2) 0.4109(3) 0.0805(13) Uani 1.000000 .
H21 H 0.3278(6) -0.3894(2) 0.4580(3) 0.0966(16) Uiso 1.000000 R
C23 C 0.3597(7) 0.1272(3) 0.7396(3) 0.0898(15) Uani 1.000000 .
H23a H 0.4356(7) 0.1439(3) 0.7894(3) 0.1078(18) Uiso 1.000000 R
H23b H 0.2854(7) 0.1651(3) 0.7161(3) 0.1078(18) Uiso 1.000000 R
C25 C 0.1271(11) 0.0905(4) 0.8256(5) 0.173(3) Uani 1.000000 .
H25a H 0.2009(11) 0.1022(4) 0.8782(5) 0.207(4) Uiso 1.000000 R
H25b H 0.0581(11) 0.1308(4) 0.8058(5) 0.207(4) Uiso 1.000000 R
C26 C -0.0011(18) 0.0330(6) 0.8411(8) 0.266(8) Uani 1.000000 .
H26a H -0.0596(18) 0.0169(6) 0.7869(8) 0.319(9) Uiso 1.000000 R
H26b H 0.0702(18) -0.0048(6) 0.8671(8) 0.319(9) Uiso 1.000000 R
C27 C -0.1164(19) 0.0449(5) 0.8836(9) 0.277(5) Uani 1.000000 .
H27a H -0.194(10) 0.080(5) 0.857(4) 0.416(8) Uiso 1.000000 GR
H27b H -0.184(11) 0.0039(17) 0.889(7) 0.416(8) Uiso 1.000000 GR
H27c H -0.062(2) 0.060(6) 0.938(3) 0.416(8) Uiso 1.000000 GR

loop_
_atom_site_aniso_label
_atom_site_aniso_U_11
_atom_site_aniso_U_22
_atom_site_aniso_U_33
_atom_site_aniso_U_12
_atom_site_aniso_U_13
_atom_site_aniso_U_23
S1 0.0549(6) 0.0697(8) 0.0646(7) -0.0041(5) 0.0007(5) -0.0104(6)
N1 0.0515(18) 0.061(2) 0.053(2) -0.0032(16) 0.0006(16) -0.0022(18)
O2 0.0709(18) 0.081(2) 0.092(2) -0.0245(16) 0.0191(16) -0.0072(18)
C15 0.074(3) 0.064(3) 0.058(3) -0.004(2) 0.002(2) -0.010(2)
O1 0.0666(18) 0.093(2) 0.0646(19) 0.0102(16) -0.0164(15) -0.0093(17)
C12 0.0404(19) 0.062(3) 0.052(3) 0.0014(19) 0.0119(18) 0.003(2)
C6 0.080(3) 0.079(4) 0.060(3) 0.004(3) 0.014(2) 0.017(3)
N2 0.120(3) 0.078(3) 0.068(3) 0.001(2) -0.012(2) 0.002(2)
C3 0.047(2) 0.056(3) 0.048(2) -0.0015(18) 0.0084(19) -0.003(2)
C4 0.045(2) 0.071(3) 0.043(2) 0.001(2) 0.0066(17) -0.003(2)
C8 0.058(2) 0.062(3) 0.067(3) -0.006(2) 0.008(2) -0.001(2)
C13 0.050(2) 0.066(3) 0.050(2) 0.003(2) 0.0060(18) -0.004(2)
C17 0.070(3) 0.082(3) 0.056(3) -0.011(2) 0.009(2) -0.018(2)
C5 0.063(3) 0.073(3) 0.051(3) -0.003(2) 0.010(2) 0.003(2)
C1 0.064(3) 0.062(3) 0.052(3) 0.006(2) -0.007(2) -0.000(2)
C2 0.066(3) 0.061(3) 0.054(3) 0.004(2) 0.001(2) 0.004(2)
C11 0.042(2) 0.068(3) 0.050(2) 0.0029(19) 0.0121(19) 0.004(2)
C14 0.049(2) 0.063(3) 0.050(2) 0.0000(19) 0.0050(19) -0.003(2)
C9 0.043(2) 0.062(3) 0.051(3) 0.0022(19) 0.0072(18) -0.004(2)
C18 0.076(3) 0.106(4) 0.074(3) -0.019(3) 0.017(3) -0.033(3)
C10 0.039(2) 0.059(3) 0.050(2) 0.0000(18) 0.0124(18) -0.002(2)
C7 0.075(3) 0.071(3) 0.077(3) -0.000(2) 0.017(3) 0.010(3)
C16 0.061(2) 0.060(3) 0.055(3) -0.002(2) 0.000(2) -0.014(2)
C22 0.061(3) 0.073(3) 0.062(3) -0.006(2) -0.006(2) -0.003(2)
C24 0.119(4) 0.123(5) 0.089(4) -0.025(4) 0.030(4) -0.020(3)
C19 0.060(3) 0.118(5) 0.108(5) 0.006(3) 0.004(3) -0.050(4)
C20 0.095(4) 0.093(4) 0.103(4) 0.024(3) -0.002(3) -0.013(3)
C21 0.075(3) 0.084(3) 0.082(3) 0.010(3) 0.011(3) -0.008(3)
C23 0.098(4) 0.104(4) 0.063(3) -0.009(3) -0.002(3) -0.014(3)
C25 0.236(9) 0.158(7) 0.150(7) -0.046(6) 0.110(7) -0.024(5)
C26 0.366(17) 0.215(11) 0.283(13) -0.015(10) 0.267(13) 0.026(9)
C27 0.321(16) 0.182(10) 0.325(17) -0.120(11) 0.039(13) -0.025(11)

loop_
_atom_type_symbol
_atom_type_scat_dispersion_real
_atom_type_scat_dispersion_imag
_atom_type_scat_Cromer_Mann_a1
_atom_type_scat_Cromer_Mann_a2
_atom_type_scat_Cromer_Mann_a3
_atom_type_scat_Cromer_Mann_a4
_atom_type_scat_Cromer_Mann_b1
_atom_type_scat_Cromer_Mann_b2
_atom_type_scat_Cromer_Mann_b3
_atom_type_scat_Cromer_Mann_b4
_atom_type_scat_Cromer_Mann_c
_atom_type_scat_source
_atom_type_scat_dispersion_source
H 0.00000 0.00000 0.49300 0.32291 0.14019 0.04081 10.51090 26.12570 3.14236 57.79970 0.0030380000826 'International Tables Volume C Table 6.1.1.4 (pp. 500-502)' 'Henke, Gullikson and Davis, At. Data and Nucl. Data Tables, 1993, 54, 2'
C 0.00347 0.00161 2.31000 1.02000 1.58860 0.86500 20.84390 10.20750 0.56870 51.65120 0.215599998832 'International Tables Volume C Table 6.1.1.4 (pp. 500-502)' 'Henke, Gullikson and Davis, At. Data and Nucl. Data Tables, 1993, 54, 2'
S 0.12424 0.12443 6.90530 5.20340 1.43790 1.58630 1.46790 22.21510 0.25360 56.17200 0.866900026798 'International Tables Volume C Table 6.1.1.4 (pp. 500-502)' 'Henke, Gullikson and Davis, At. Data and Nucl. Data Tables, 1993, 54, 2'
O 0.01158 0.00611 3.04850 2.28680 1.54630 0.86700 13.27710 5.70110 0.32390 32.90890 0.250800013542 'International Tables Volume C Table 6.1.1.4 (pp. 500-502)' 'Henke, Gullikson and Davis, At. Data and Nucl. Data Tables, 1993, 54, 2'
N 0.00653 0.00323 12.21260 3.13220 2.01250 1.16630 0.00570 9.89330 28.99750 0.58260 -11.5290002823 'International Tables Volume C Table 6.1.1.4 (pp. 500-502)' 'Henke, Gullikson and Davis, At. Data and Nucl. Data Tables, 1993, 54, 2'

loop_
_geom_angle_atom_site_label_1
_geom_angle_atom_site_label_2
_geom_angle_atom_site_label_3
_geom_angle
O1 S1 O2 120.39(18)
C14 S1 O2 108.59(18)
C14 S1 O1 107.31(19)
C16 S1 O2 108.3(2)
C16 S1 O1 108.29(19)
C16 S1 C14 102.46(17)
C9 N1 C11 108.4(3)
C22 N1 C11 124.8(3)
C22 N1 C9 126.8(3)
C14 C15 N2 176.1(5)
C11 C12 C5 119.0(4)
C10 C12 C5 134.0(4)
C10 C12 C11 107.0(3)
C5 C6 H6 119.6(3)
C7 C6 H6 119.6(3)
C7 C6 C5 120.9(4)
C13 C3 C4 118.3(3)
C2 C3 C4 118.3(4)
C2 C3 C13 123.4(4)
H4 C4 C3 119.5(2)
C10 C4 C3 121.1(4)
C10 C4 H4 119.5(2)
C11 C8 H8 121.4(2)
C7 C8 H8 121.4(3)
C7 C8 C11 117.3(4)
H13 C13 C3 114.0(2)
C14 C13 C3 132.1(4)
C14 C13 H13 114.0(2)
C18 C17 H17 120.2(3)
C16 C17 H17 120.2(3)
C16 C17 C18 119.6(5)
C6 C5 C12 118.9(4)
H5 C5 C12 120.6(2)
H5 C5 C6 120.6(3)
C2 C1 H1 120.5(2)
C9 C1 H1 120.5(2)
C9 C1 C2 119.1(4)
C1 C2 C3 121.8(4)
H2 C2 C3 119.1(2)
H2 C2 C1 119.1(2)
C12 C11 N1 109.0(3)
C8 C11 N1 128.9(4)
C8 C11 C12 122.1(4)
C15 C14 S1 113.0(3)
C13 C14 S1 120.6(3)
C13 C14 C15 126.4(4)
C1 C9 N1 129.8(4)
C10 C9 N1 109.2(3)
C10 C9 C1 121.0(4)
H18 C18 C17 120.0(3)
C19 C18 C17 119.9(5)
C19 C18 H18 120.0(3)
C4 C10 C12 134.8(4)
C9 C10 C12 106.5(3)
C9 C10 C4 118.7(4)
C8 C7 C6 121.8(4)
H7 C7 C6 119.1(3)
H7 C7 C8 119.1(3)
C17 C16 S1 120.1(4)
C21 C16 S1 118.5(3)
C21 C16 C17 121.2(4)
H22a C22 N1 108.9(2)
H22b C22 N1 108.9(2)
H22b C22 H22a 107.7
C23 C22 N1 113.4(3)
C23 C22 H22a 108.9(2)
C23 C22 H22b 108.9(2)
H24b C24 H24a 107.3
C23 C24 H24a 108.1(3)
C23 C24 H24b 108.1(3)
C25 C24 H24a 108.1(4)
C25 C24 H24b 108.1(4)
C25 C24 C23 116.8(5)
H19 C19 C18 119.6(3)
C20 C19 C18 120.7(5)
C20 C19 H19 119.6(3)
H20 C20 C19 120.1(3)
C21 C20 C19 119.7(5)
C21 C20 H20 120.1(3)
C20 C21 C16 118.7(5)
H21 C21 C16 120.6(3)
H21 C21 C20 120.6(3)
C24 C23 C22 114.4(4)
H23a C23 C22 108.7(2)
H23a C23 C24 108.7(3)
H23b C23 C22 108.7(2)
H23b C23 C24 108.7(3)
H23b C23 H23a 107.6
H25a C25 C24 109.0(4)
H25b C25 C24 109.0(4)
H25b C25 H25a 107.8
C26 C25 C24 112.9(6)
C26 C25 H25a 109.0(6)
C26 C25 H25b 109.0(6)
H26a C26 C25 107.6(6)
H26b C26 C25 107.6(7)
H26b C26 H26a 107.1
C27 C26 C25 118.8(11)
C27 C26 H26a 107.6(11)
C27 C26 H26b 107.6(10)
H27a C27 C26 109.5
H27b C27 C26 109.5
H27b C27 H27a 109.5
H27c C27 C26 109.5
H27c C27 H27a 109.5
H27c C27 H27b 109.5

loop_
_geom_bond_atom_site_label_1
_geom_bond_atom_site_label_2
_geom_bond_distance
S1 O2 1.433(3)
S1 O1 1.429(3)
S1 C14 1.760(4)
S1 C16 1.752(4)
N1 C11 1.399(5)
N1 C9 1.374(4)
N1 C22 1.448(5)
C15 N2 1.141(5)
C15 C14 1.429(6)
C12 C5 1.389(5)
C12 C11 1.394(5)
C12 C10 1.441(5)
C6 H6 0.9300
C6 C5 1.383(6)
C6 C7 1.380(6)
C3 C4 1.393(5)
C3 C13 1.436(5)
C3 C2 1.410(5)
C4 H4 0.9300
C4 C10 1.381(5)
C8 H8 0.9300
C8 C11 1.395(5)
C8 C7 1.365(5)
C13 H13 0.9300
C13 C14 1.344(5)
C17 H17 0.9300
C17 C18 1.376(6)
C17 C16 1.372(5)
C5 H5 0.9300
C1 H1 0.9300
C1 C2 1.362(5)
C1 C9 1.385(5)
C2 H2 0.9300
C9 C10 1.411(5)
C18 H18 0.9300
C18 C19 1.360(7)
C7 H7 0.9300
C16 C21 1.376(6)
C22 H22a 0.9700
C22 H22b 0.9700
C22 C23 1.512(6)
C24 H24a 0.9700
C24 H24b 0.9700
C24 C23 1.491(6)
C24 C25 1.446(7)
C19 H19 0.9300
C19 C20 1.382(7)
C20 H20 0.9300
C20 C21 1.387(6)
C21 H21 0.9300
C23 H23a 0.9700
C23 H23b 0.9700
C25 H25a 0.9700
C25 H25b 0.9700
C25 C26 1.527(11)
C26 H26a 0.9700
C26 H26b 0.9700
C26 C27 1.210(14)
C27 H27a 0.9600
C27 H27b 0.9600
C27 H27c 0.9600
